data_4349077
loop_
_publ_author_name
'Hao, Yajuan'
'Tang, Qiangqiang'
'Li, Xiaohong'
'Zhang, Meirong'
'Wan, Yingbo'
'Feng, Lai'
'Chen, Ning'
'Slanina, Zden\<ek'
'Adamowicz, Ludwik'
'Uhl\'ik, Filip'

_publ_section_title
;
 Isomeric Sc<sub>2</sub>O@C<sub>78</sub> Related by a Single-Step
 Stone-Wales Transformation: Key Links in an Unprecedented Fullerene
 Formation Pathway.
;
_journal_issue 21
_journal_name_full 'Inorganic chemistry'
_journal_page_first 11354
_journal_page_last 11361
_journal_paper_doi 10.1021/acs.inorgchem.6b01894
_journal_volume 55
_journal_year 2016
_chemical_formula_moiety 'Sc2O C76, Ni N4 C36 H44, 0.95(bz), 0.05(CF)'
_chemical_formula_sum 'C119.75 H49.75 Cl0.25 N4 Ni O Sc2'
_chemical_formula_weight 1717.88
_chemical_name_common Sc2O@C78/NiOEP/0.95(bz)0.05(CF)
_space_group_crystal_system monoclinic
_space_group_IT_number 12
_space_group_name_Hall '-C 2y'
_space_group_name_H-M_alt 'C 1 2/m 1'
_atom_sites_solution_hydrogens geom
_atom_sites_solution_primary direct
_atom_sites_solution_secondary difmap
_audit_creation_method SHELXL-2013
_cell_angle_alpha 90
_cell_angle_beta 92.3050(10)
_cell_angle_gamma 90
_cell_formula_units_Z 4
_cell_length_a 25.2588(8)
_cell_length_b 14.9157(5)
_cell_length_c 19.5163(6)
_cell_measurement_reflns_used 9989
_cell_measurement_temperature 90(2)
_cell_measurement_theta_max 27.92
_cell_measurement_theta_min 2.73
_cell_volume 7346.9(4)
_computing_cell_refinement 'Bruker SAINT'
_computing_data_collection 'Bruker APEX2'
_computing_data_reduction 'Bruker SAINT'
_computing_molecular_graphics 'Bruker SHELXTL'
_computing_publication_material 'Bruker SHELXTL'
_computing_structure_refinement 'SHELXL-2013 (Sheldrick, 2013)'
_computing_structure_solution 'SHELXS-97 (Sheldrick, 2008)'
_diffrn_ambient_temperature 90(2)
_diffrn_measured_fraction_theta_full 0.997
_diffrn_measured_fraction_theta_max 0.977
_diffrn_measurement_device_type 'Bruker Smart Apex CCD area detector'
_diffrn_measurement_method 'phi and omega scans'
_diffrn_radiation_type MoK\a
_diffrn_radiation_wavelength 0.71073
_diffrn_reflns_av_R_equivalents 0.1374
_diffrn_reflns_av_unetI/netI 0.1004
_diffrn_reflns_Laue_measured_fraction_full 0.997
_diffrn_reflns_Laue_measured_fraction_max 0.977
_diffrn_reflns_limit_h_max 33
_diffrn_reflns_limit_h_min -33
_diffrn_reflns_limit_k_max 19
_diffrn_reflns_limit_k_min -19
_diffrn_reflns_limit_l_max 26
_diffrn_reflns_limit_l_min -26
_diffrn_reflns_number 65616
_diffrn_reflns_point_group_measured_fraction_full 0.997
_diffrn_reflns_point_group_measured_fraction_max 0.977
_diffrn_reflns_theta_full 25.242
_diffrn_reflns_theta_max 28.682
_diffrn_reflns_theta_min 2.731
_diffrn_source 'fine-focus sealed tube'
_exptl_absorpt_coefficient_mu 0.511
_exptl_absorpt_correction_T_max 0.9507
_exptl_absorpt_correction_T_min 0.9273
_exptl_absorpt_correction_type multi-scan
_exptl_absorpt_process_details 'SADABS (Sheldrick 1996)'
_exptl_crystal_colour black
_exptl_crystal_density_diffrn 1.553
_exptl_crystal_density_method 'not measured'
_exptl_crystal_description block
_exptl_crystal_F_000 3514
_exptl_crystal_size_max 0.150
_exptl_crystal_size_mid 0.120
_exptl_crystal_size_min 0.100
_platon_squeeze_details
;
;
_refine_diff_density_max 1.127
_refine_diff_density_min -0.636
_refine_diff_density_rms 0.101
_refine_ls_extinction_method none
_refine_ls_goodness_of_fit_ref 1.085
_refine_ls_hydrogen_treatment constr
_refine_ls_matrix_type full
_refine_ls_number_parameters 1000
_refine_ls_number_reflns 9605
_refine_ls_number_restraints 1279
_refine_ls_restrained_S_all 1.049
_refine_ls_R_factor_all 0.1430
_refine_ls_R_factor_gt 0.0905
_refine_ls_shift/su_max 0.001
_refine_ls_shift/su_mean 0.000
_refine_ls_structure_factor_coef Fsqd
_refine_ls_weighting_details
;
 w=1/[\s^2^(Fo^2^)+(0.1119P)^2^]
 where P=(Fo^2^+2Fc^2^)/3
;
_refine_ls_weighting_scheme calc
_refine_ls_wR_factor_gt 0.1912
_refine_ls_wR_factor_ref 0.2173
_reflns_Friedel_coverage 0.000
_reflns_number_gt 6038
_reflns_number_total 9605
_reflns_threshold_expression 'I > 2\s(I)'
_cod_data_source_file ic6b01894_si_002.cif
_cod_data_source_block shelx
_cod_original_sg_symbol_H-M 'C 2/m'
_cod_database_code 4349077
_shelx_space_group_comment
;
The symmetry employed for this shelxl refinement is uniquely defined
by the following loop, which should always be used as a source of
symmetry information in preference to the above space-group names.
They are only intended as comments.
;
_shelx_estimated_absorpt_t_min 0.927
_shelx_estimated_absorpt_t_max 0.951
_shelxl_version_number 2013-2

loop_
_space_group_symop_operation_xyz
'x, y, z'
'-x, y, -z'
'x+1/2, y+1/2, z'
'-x+1/2, y+1/2, -z'
'-x, -y, -z'
'x, -y, z'
'-x+1/2, -y+1/2, -z'
'x+1/2, -y+1/2, z'

loop_
_atom_site_label
_atom_site_type_symbol
_atom_site_fract_x
_atom_site_fract_y
_atom_site_fract_z
_atom_site_U_iso_or_equiv
_atom_site_adp_type
_atom_site_occupancy
_atom_site_site_symmetry_order
_atom_site_calc_flag
_atom_site_refinement_flags_posn
_atom_site_refinement_flags_adp
_atom_site_refinement_flags_occupancy
_atom_site_disorder_assembly
_atom_site_disorder_group
O1 O 0.29352(15) 0.0000 0.31596(19) 0.0340(9) Uani 1 2 d S TU P . .
Ni1 Ni 0.47912(2) 0.0000 0.08433(3) 0.01739(18) Uani 1 2 d S TU P . .
N01 N 0.53312(15) 0.0000 0.1594(2) 0.0207(8) Uani 1 2 d S TU P . .
N02 N 0.47794(11) 0.13123(17) 0.08577(15) 0.0192(6) Uani 1 1 d . U . . .
N03 N 0.42299(15) 0.0000 0.0129(2) 0.0204(8) Uani 1 2 d S TU P . .
C01P C 0.27488(16) 0.1393(3) -0.0608(2) 0.0457(12) Uani 1 1 d . U . . .
H01A H 0.2514 0.1796 -0.0876 0.069 Uiso 1 1 calc R U . . .
H01B H 0.2896 0.1711 -0.0204 0.069 Uiso 1 1 calc R U . . .
H01C H 0.2547 0.0871 -0.0461 0.069 Uiso 1 1 calc R U . . .
C02P C 0.32000(14) 0.1083(3) -0.10502(19) 0.0285(8) Uani 1 1 d . U . . .
H02A H 0.3050 0.0777 -0.1464 0.034 Uiso 1 1 calc R U . . .
H02B H 0.3400 0.1613 -0.1202 0.034 Uiso 1 1 calc R U . . .
C03P C 0.35704(13) 0.0459(2) -0.06684(17) 0.0233(7) Uani 1 1 d . U . . .
C04P C 0.39813(13) 0.0725(2) -0.01814(17) 0.0210(7) Uani 1 1 d . U . . .
C05P C 0.40960(13) 0.1605(2) -0.00300(17) 0.0210(7) Uani 1 1 d . U . . .
H05P H 0.3908 0.2056 -0.0283 0.025 Uiso 1 1 calc R U . . .
C06P C 0.44646(12) 0.1873(2) 0.04625(18) 0.0203(7) Uani 1 1 d . U . . .
C07P C 0.45649(14) 0.2806(2) 0.0637(2) 0.0270(8) Uani 1 1 d . U . . .
C08P C 0.42695(16) 0.3584(2) 0.0308(3) 0.0396(10) Uani 1 1 d . U . . .
H08A H 0.4248 0.3497 -0.0195 0.048 Uiso 1 1 calc R U . . .
H08B H 0.4469 0.4144 0.0405 0.048 Uiso 1 1 calc R U . . .
C09P C 0.37078(18) 0.3681(3) 0.0570(3) 0.0541(13) Uani 1 1 d . U . . .
H09A H 0.3531 0.4194 0.0345 0.081 Uiso 1 1 calc R U . . .
H09B H 0.3727 0.3779 0.1067 0.081 Uiso 1 1 calc R U . . .
H09C H 0.3506 0.3134 0.0467 0.081 Uiso 1 1 calc R U . . .
C10P C 0.4967(2) 0.3692(3) 0.2243(3) 0.0579(14) Uani 1 1 d . U . . .
H10A H 0.5140 0.4202 0.2476 0.087 Uiso 1 1 calc R U . . .
H10B H 0.5036 0.3145 0.2511 0.087 Uiso 1 1 calc R U . . .
H10C H 0.4585 0.3798 0.2201 0.087 Uiso 1 1 calc R U . . .
C11P C 0.51854(17) 0.3583(2) 0.1537(2) 0.0403(11) Uani 1 1 d . U . . .
H11A H 0.5120 0.4142 0.1273 0.048 Uiso 1 1 calc R U . . .
H11B H 0.5574 0.3495 0.1585 0.048 Uiso 1 1 calc R U . . .
C12P C 0.49457(14) 0.2809(2) 0.1141(2) 0.0271(8) Uani 1 1 d . U . . .
C13P C 0.50802(13) 0.1876(2) 0.12783(18) 0.0209(7) Uani 1 1 d . U . . .
C14P C 0.54490(13) 0.1606(2) 0.17658(19) 0.0247(8) Uani 1 1 d . U . . .
H14P H 0.5644 0.2057 0.2010 0.030 Uiso 1 1 calc R U . . .
C15P C 0.55572(13) 0.0733(2) 0.19262(17) 0.0224(7) Uani 1 1 d . U . . .
C16P C 0.59199(14) 0.0454(2) 0.24749(18) 0.0265(8) Uani 1 1 d . U . . .
C17P C 0.62033(16) 0.1084(3) 0.2961(2) 0.0361(9) Uani 1 1 d . U . . .
H17A H 0.6366 0.1569 0.2695 0.043 Uiso 1 1 calc R U . . .
H17B H 0.6493 0.0756 0.3209 0.043 Uiso 1 1 calc R U . . .
C18P C 0.58414(19) 0.1500(3) 0.3482(2) 0.0469(11) Uani 1 1 d . U . . .
H18A H 0.6048 0.1908 0.3783 0.070 Uiso 1 1 calc R U . . .
H18B H 0.5687 0.1025 0.3757 0.070 Uiso 1 1 calc R U . . .
H18C H 0.5557 0.1835 0.3240 0.070 Uiso 1 1 calc R U . . .
Sc1 Sc 0.25141(8) 0.0000 0.39229(12) 0.0401(7) Uani 0.883(8) 2 d S TU P A 3
Sc2 Sc 0.33832(13) 0.08601(19) 0.2749(3) 0.0173(5) Uani 0.351(7) 1 d . U P A 3
Sc3 Sc 0.2342(11) 0.0000 0.3569(18) 0.107(6) Uani 0.115(8) 2 d S TU P A 3
Sc4 Sc 0.3269(14) 0.100(2) 0.2588(15) 0.086(6) Uani 0.094(9) 1 d . U P A 3
Sc5 Sc 0.3353(14) 0.097(2) 0.302(2) 0.066(6) Uani 0.053(6) 1 d . U P A 3
C01G C 0.2044(5) 0.1123(8) 0.1453(6) 0.069(4) Uani 0.5 1 d D U P B -1
C02G C 0.1889(7) 0.1628(14) 0.1994(8) 0.068(5) Uani 0.5 1 d D U P B -1
C03G C 0.1529(5) 0.1252(10) 0.2467(10) 0.068(4) Uani 0.5 1 d D U P B -1
C04G C 0.1361(3) 0.0361(6) 0.2387(7) 0.071(3) Uani 0.5 1 d D U P B -1
C05G C 0.1518(4) -0.0166(8) 0.1820(6) 0.072(4) Uani 0.5 1 d D U P B -1
C06G C 0.1844(4) 0.0213(7) 0.1351(5) 0.071(4) Uani 0.5 1 d D U P B -1
C07G C 0.2274(5) -0.0333(6) 0.1115(4) 0.067(3) Uani 0.5 1 d D U P B -1
C08G C 0.2746(4) 0.0227(6) 0.1067(4) 0.059(3) Uani 0.5 1 d D U P B -1
C09G C 0.2599(5) 0.1136(7) 0.1276(5) 0.057(3) Uani 0.5 1 d D U P B -1
C10G C 0.2985(6) 0.1695(12) 0.1611(8) 0.047(4) Uani 0.5 1 d . U P B -1
C11G C 0.2767(8) 0.2319(16) 0.2150(11) 0.057(4) Uani 0.5 1 d . U P B -1
C12G C 0.2241(7) 0.2210(16) 0.2374(11) 0.056(5) Uani 0.5 1 d D U P B -1
C13G C 0.2098(8) 0.2196(16) 0.3082(10) 0.068(5) Uani 0.5 1 d D U P B -1
C14G C 0.1657(7) 0.1601(17) 0.3131(10) 0.069(5) Uani 0.5 1 d D U P B -1
C15G C 0.1618(5) 0.1049(9) 0.3700(8) 0.067(3) Uani 0.5 1 d D U P B -1
C16G C 0.1459(4) 0.0122(13) 0.3644(7) 0.073(4) Uani 0.5 1 d D U P B -1
C17G C 0.1341(3) -0.0219(7) 0.2977(7) 0.067(4) Uani 0.5 1 d D U P B -1
C18G C 0.1489(4) -0.1105(8) 0.2770(7) 0.058(3) Uani 0.5 1 d D U P B -1
C19G C 0.1596(4) -0.1072(8) 0.2047(6) 0.063(3) Uani 0.5 1 d D U P B -1
C20G C 0.1985(7) -0.1585(13) 0.1785(8) 0.056(4) Uani 0.5 1 d D U P B -1
C21G C 0.2336(6) -0.1210(10) 0.1308(7) 0.064(4) Uani 0.5 1 d D U P B -1
C22G C 0.2849(6) -0.1603(12) 0.1433(8) 0.058(4) Uani 0.5 1 d D U P B -1
C23G C 0.3332(5) -0.1089(8) 0.1443(6) 0.056(3) Uani 0.5 1 d D U P B -1
C24G C 0.3257(4) -0.0135(15) 0.1248(4) 0.060(4) Uani 0.5 1 d D U P B -1
C25G C 0.3644(4) 0.0510(6) 0.1525(4) 0.049(2) Uani 0.5 1 d D U P B -1
C26G C 0.3535(4) 0.1429(8) 0.1658(6) 0.051(3) Uani 0.5 1 d D U P B -1
C27G C 0.3902(4) 0.1731(7) 0.2181(6) 0.050(3) Uani 0.5 1 d D U P B -1
C28G C 0.3714(5) 0.2269(7) 0.2701(7) 0.046(3) Uani 0.5 1 d . U P B -1
C29G C 0.3162(6) 0.2552(8) 0.2742(9) 0.049(3) Uani 0.5 1 d . U P B -1
C30G C 0.2995(7) 0.2542(8) 0.3394(8) 0.053(3) Uani 0.5 1 d . U P B -1
C31G C 0.2454(7) 0.2362(10) 0.3596(9) 0.059(4) Uani 0.5 1 d . U P B -1
C32G C 0.2402(6) 0.1910(8) 0.4199(6) 0.071(4) Uani 0.5 1 d D U P B -1
C33G C 0.1975(5) 0.1300(8) 0.4295(6) 0.070(4) Uani 0.5 1 d D U P B -1
C34G C 0.2150(6) 0.0647(8) 0.4800(7) 0.074(4) Uani 0.5 1 d D U P B -1
C35G C 0.1975(5) -0.0279(6) 0.4759(6) 0.066(4) Uani 0.5 1 d D U P B -1
C36G C 0.1650(4) -0.0523(7) 0.4155(6) 0.065(3) Uani 0.5 1 d D U P B -1
C37G C 0.1849(4) -0.1363(8) 0.3896(6) 0.054(3) Uani 0.5 1 d D U P B -1
C38G C 0.1787(8) -0.1641(16) 0.3191(10) 0.054(4) Uani 0.5 1 d . U P B -1
C39G C 0.2188(8) -0.2258(15) 0.2933(9) 0.049(4) Uani 0.5 1 d D U P B -1
C40G C 0.2276(8) -0.2208(15) 0.2207(9) 0.047(4) Uani 0.5 1 d D U P B -1
C41G C 0.2811(8) -0.2219(15) 0.1987(10) 0.059(5) Uani 0.5 1 d D U P B -1
C42G C 0.3189(5) -0.2486(7) 0.2392(8) 0.055(3) Uani 0.5 1 d D U P B -1
C43G C 0.3709(4) -0.2127(7) 0.2291(7) 0.052(3) Uani 0.5 1 d D U P B -1
C44G C 0.3772(5) -0.1345(10) 0.1913(7) 0.055(3) Uani 0.5 1 d D U P B -1
C45G C 0.4149(5) -0.0686(9) 0.2168(7) 0.054(3) Uani 0.5 1 d D U P B -1
C46G C 0.4073(4) 0.0227(6) 0.1952(5) 0.051(3) Uani 0.5 1 d D U P B -1
C47G C 0.4243(4) 0.0994(8) 0.2377(6) 0.052(3) Uani 0.5 1 d D U P B -1
C48G C 0.4422(5) 0.0826(11) 0.3063(8) 0.055(3) Uani 0.5 1 d . U P B -1
C49G C 0.4238(5) 0.1392(9) 0.3604(7) 0.055(3) Uani 0.5 1 d . U P B -1
C50G C 0.3886(4) 0.2074(7) 0.3406(6) 0.046(2) Uani 0.5 1 d . U P B -1
C51G C 0.3424(5) 0.2283(8) 0.3829(7) 0.055(3) Uani 0.5 1 d . U P B -1
C52G C 0.3373(7) 0.1817(9) 0.4451(7) 0.062(3) Uani 0.5 1 d . U P B -1
C53G C 0.2840(5) 0.1643(7) 0.4643(5) 0.063(3) Uani 0.5 1 d D U P B -1
C54G C 0.2688(6) 0.0850(9) 0.5013(6) 0.065(4) Uani 0.5 1 d D U P B -1
C55G C 0.3083(5) 0.0174(10) 0.5158(5) 0.074(4) Uani 0.5 1 d D U P B -1
C56G C 0.2942(7) -0.0774(12) 0.5073(8) 0.068(4) Uani 0.5 1 d D U P B -1
C57G C 0.2380(5) -0.0977(8) 0.4867(5) 0.062(4) Uani 0.5 1 d D U P B -1
C58G C 0.2297(5) -0.1642(8) 0.4330(6) 0.059(4) Uani 0.5 1 d D U P B -1
C59G C 0.2707(5) -0.2205(7) 0.4096(7) 0.056(3) Uani 0.5 1 d . U P B -1
C60G C 0.2641(6) -0.2500(9) 0.3396(8) 0.050(3) Uani 0.5 1 d D U P B -1
C61G C 0.3127(5) -0.2764(7) 0.3088(8) 0.055(3) Uani 0.5 1 d D U P B -1
C62G C 0.3631(4) -0.2589(7) 0.3425(6) 0.061(3) Uani 0.5 1 d D U P B -1
C63G C 0.3992(5) -0.2218(7) 0.2944(7) 0.062(3) Uani 0.5 1 d D U P B -1
C64G C 0.4358(4) -0.1602(6) 0.3172(7) 0.065(3) Uani 0.5 1 d D U P B -1
C65G C 0.4451(5) -0.0828(10) 0.2762(6) 0.062(4) Uani 0.5 1 d D U P B -1
C66G C 0.4569(3) -0.0095(10) 0.3228(5) 0.061(3) Uani 0.5 1 d D U P B -1
C67G C 0.4544(3) -0.0423(7) 0.3903(6) 0.067(3) Uani 0.5 1 d D U P B -1
C68G C 0.4366(4) 0.0115(10) 0.4411(5) 0.070(3) Uani 0.5 1 d D U P B -1
C69G C 0.4203(4) 0.1026(7) 0.4275(5) 0.061(3) Uani 0.5 1 d D U P B -1
C70G C 0.3744(5) 0.1218(9) 0.4671(6) 0.067(4) Uani 0.5 1 d D U P B -1
C71G C 0.3618(5) 0.0398(8) 0.5048(4) 0.072(3) Uani 0.5 1 d D U P B -1
C72G C 0.4003(5) -0.0268(6) 0.4885(5) 0.069(3) Uani 0.5 1 d D U P B -1
C73G C 0.3851(5) -0.1160(8) 0.4836(6) 0.063(4) Uani 0.5 1 d D U P B -1
C74G C 0.3310(5) -0.1404(7) 0.4919(5) 0.062(3) Uani 0.5 1 d D U P B -1
C75G C 0.3189(5) -0.2127(8) 0.4442(7) 0.061(4) Uani 0.5 1 d D U P B -1
C76G C 0.3656(5) -0.2316(7) 0.4081(6) 0.062(3) Uani 0.5 1 d D U P B -1
C77G C 0.4067(4) -0.1703(7) 0.4332(6) 0.076(3) Uani 0.5 1 d D U P B -1
C78G C 0.4410(4) -0.1362(8) 0.3863(7) 0.063(3) Uani 0.5 1 d D U P B -1
C01S C 0.3745(3) 0.5000 0.3013(4) 0.064(2) Uani 0.948(3) 2 d DS TU P C 3
H01S H 0.4112 0.5000 0.3142 0.076 Uiso 0.948(3) 2 calc R U P C 3
C02S C 0.3375(3) 0.5000 0.3499(4) 0.068(2) Uani 0.948(3) 2 d DS TU P C 3
H02S H 0.3486 0.5000 0.3970 0.082 Uiso 0.948(3) 2 calc R U P C 3
C03S C 0.2829(3) 0.5000 0.3320(4) 0.065(2) Uani 0.948(3) 2 d DS TU P C 3
H03S H 0.2573 0.5000 0.3663 0.078 Uiso 0.948(3) 2 calc R U P C 3
C04S C 0.2679(3) 0.5000 0.2648(4) 0.062(2) Uani 0.948(3) 2 d DS TU P C 3
H04S H 0.2311 0.5000 0.2522 0.075 Uiso 0.948(3) 2 calc R U P C 3
C05S C 0.3049(3) 0.5000 0.2130(4) 0.058(2) Uani 0.948(3) 2 d DS TU P C 3
H05S H 0.2936 0.5000 0.1659 0.070 Uiso 0.948(3) 2 calc R U P C 3
C06S C 0.3581(3) 0.5000 0.2324(3) 0.057(2) Uani 0.948(3) 2 d DS TU P C 3
H06S H 0.3839 0.5000 0.1982 0.069 Uiso 0.948(3) 2 calc R U P C 3
Cl03 Cl 0.2523(3) 0.5000 0.3156(3) 0.062(6) Uani 0.052(3) 2 d R TU P C 4
Cl02 Cl 0.3647(3) 0.4716 0.3525(3) 0.070(6) Uani 0.052(3) 1 d R U P C 4
Cl01 Cl 0.3297(3) 0.4881 0.2080(3) 0.067(5) Uani 0.052(3) 1 d R U P C 4
C11S C 0.3185(3) 0.5224 0.2934(3) 0.064(4) Uani 0.052(3) 1 d R U P C 4
H11S H 0.3245 0.5947 0.2962 0.076 Uiso 0.052(3) 1 d R U P C 4

loop_
_atom_site_aniso_label
_atom_site_aniso_U_11
_atom_site_aniso_U_22
_atom_site_aniso_U_33
_atom_site_aniso_U_23
_atom_site_aniso_U_13
_atom_site_aniso_U_12
O1 0.038(2) 0.029(2) 0.036(2) 0.000 0.0144(17) 0.000
Ni1 0.0164(3) 0.0107(3) 0.0249(3) 0.000 0.0001(2) 0.000
N01 0.0168(19) 0.0171(19) 0.028(2) 0.000 0.0019(16) 0.000
N02 0.0179(13) 0.0112(12) 0.0285(15) 0.0000(12) 0.0000(11) -0.0001(11)
N03 0.0175(19) 0.0159(19) 0.028(2) 0.000 0.0043(16) 0.000
C01P 0.030(2) 0.052(3) 0.055(3) 0.018(2) 0.002(2) 0.0175(19)
C02P 0.0272(19) 0.0273(19) 0.030(2) 0.0055(16) -0.0071(15) 0.0038(15)
C03P 0.0216(17) 0.0242(17) 0.0241(18) 0.0015(14) 0.0027(14) 0.0015(13)
C04P 0.0178(16) 0.0201(17) 0.0254(17) 0.0062(14) 0.0030(13) -0.0011(13)
C05P 0.0219(17) 0.0157(16) 0.0255(18) 0.0059(13) 0.0011(14) 0.0036(13)
C06P 0.0163(16) 0.0145(16) 0.0302(19) 0.0030(13) 0.0028(14) 0.0009(12)
C07P 0.0248(18) 0.0117(16) 0.044(2) 0.0034(15) 0.0000(16) 0.0001(13)
C08P 0.034(2) 0.0138(17) 0.070(3) 0.0053(18) -0.010(2) 0.0021(15)
C09P 0.041(3) 0.034(2) 0.087(4) -0.009(2) -0.008(3) 0.014(2)
C10P 0.060(3) 0.039(3) 0.074(4) -0.030(2) -0.004(3) 0.000(2)
C11P 0.037(2) 0.0131(17) 0.070(3) -0.0061(18) -0.012(2) -0.0046(15)
C12P 0.0228(18) 0.0132(16) 0.045(2) -0.0010(15) 0.0012(16) -0.0012(13)
C13P 0.0196(16) 0.0127(16) 0.0303(19) -0.0027(13) 0.0003(14) 0.0002(12)
C14P 0.0231(18) 0.0183(17) 0.033(2) -0.0027(15) 0.0019(15) -0.0045(14)
C15P 0.0175(16) 0.0244(18) 0.0251(17) -0.0028(14) -0.0005(13) 0.0010(13)
C16P 0.0218(17) 0.0262(18) 0.031(2) -0.0023(15) -0.0002(15) -0.0018(14)
C17P 0.035(2) 0.029(2) 0.044(2) -0.0031(18) -0.0136(18) -0.0028(17)
C18P 0.059(3) 0.043(3) 0.037(2) -0.006(2) -0.013(2) -0.001(2)
Sc1 0.0468(11) 0.0406(9) 0.0345(12) 0.000 0.0220(8) 0.000
Sc2 0.0216(14) 0.015 0.016 0.0040(11) 0.0059(11) -0.0026(8)
Sc3 0.107(11) 0.137(12) 0.077(12) 0.000 0.007(10) 0.000
Sc4 0.119(12) 0.074(10) 0.065(10) 0.023(9) -0.013(10) -0.021(9)
Sc5 0.078(10) 0.075(10) 0.045(11) 0.006(11) -0.001(11) -0.014(9)
C01G 0.075(8) 0.066(7) 0.064(8) 0.021(6) -0.032(7) 0.011(7)
C02G 0.049(7) 0.059(8) 0.094(11) 0.023(8) -0.016(7) 0.027(6)
C03G 0.021(5) 0.063(8) 0.119(11) 0.020(8) -0.004(7) 0.025(5)
C04G 0.022(4) 0.070(7) 0.119(8) 0.003(7) -0.021(6) 0.011(4)
C05G 0.044(5) 0.070(9) 0.097(7) 0.004(7) -0.049(5) -0.011(5)
C06G 0.074(6) 0.066(9) 0.068(6) 0.013(5) -0.047(5) -0.012(5)
C07G 0.089(7) 0.071(7) 0.039(5) -0.003(4) -0.029(5) -0.026(5)
C08G 0.093(7) 0.060(8) 0.023(4) 0.006(4) -0.004(4) -0.030(5)
C09G 0.083(8) 0.055(7) 0.033(5) 0.024(5) -0.012(6) -0.009(7)
C10G 0.065(7) 0.038(6) 0.036(7) 0.027(6) 0.001(5) -0.004(5)
C11G 0.064(8) 0.024(6) 0.084(9) 0.008(7) -0.006(7) 0.014(6)
C12G 0.054(8) 0.034(7) 0.080(11) 0.020(8) -0.006(8) 0.019(6)
C13G 0.059(9) 0.036(8) 0.110(11) 0.008(8) 0.009(8) 0.021(7)
C14G 0.037(9) 0.053(8) 0.120(10) -0.002(8) 0.024(8) 0.028(7)
C15G 0.044(6) 0.052(7) 0.109(9) 0.003(7) 0.035(6) 0.016(5)
C16G 0.038(4) 0.070(10) 0.113(7) 0.011(9) 0.031(5) 0.002(7)
C17G 0.017(4) 0.069(9) 0.115(8) 0.005(6) 0.003(5) -0.009(4)
C18G 0.019(5) 0.061(7) 0.092(8) 0.001(7) -0.001(6) -0.017(5)
C19G 0.035(6) 0.063(7) 0.088(8) 0.000(7) -0.031(6) -0.021(5)
C20G 0.066(9) 0.048(7) 0.052(7) -0.007(6) -0.023(6) -0.020(7)
C21G 0.084(9) 0.060(7) 0.047(7) -0.011(5) -0.016(7) -0.033(7)
C22G 0.086(10) 0.043(7) 0.045(8) -0.018(6) 0.006(7) -0.022(7)
C23G 0.085(7) 0.050(6) 0.035(5) -0.026(5) 0.032(5) -0.010(6)
C24G 0.084(6) 0.061(11) 0.036(4) -0.005(6) 0.024(4) -0.013(7)
C25G 0.066(6) 0.051(5) 0.034(5) -0.004(4) 0.038(4) -0.018(5)
C26G 0.064(8) 0.050(6) 0.041(7) 0.009(5) 0.014(5) -0.018(6)
C27G 0.053(6) 0.035(6) 0.064(7) 0.006(5) 0.012(5) -0.019(5)
C28G 0.046(6) 0.033(5) 0.058(7) 0.007(5) -0.003(6) -0.020(5)
C29G 0.061(6) 0.014(4) 0.072(7) -0.008(5) -0.007(6) -0.003(4)
C30G 0.070(8) 0.017(5) 0.074(7) -0.014(5) 0.008(7) 0.003(5)
C31G 0.073(9) 0.031(6) 0.075(9) -0.016(6) 0.028(7) 0.013(6)
C32G 0.093(9) 0.042(7) 0.080(8) -0.026(6) 0.048(7) 0.003(7)
C33G 0.076(8) 0.054(7) 0.084(8) -0.016(7) 0.053(7) 0.006(6)
C34G 0.101(9) 0.063(9) 0.062(7) -0.021(6) 0.046(7) -0.010(7)
C35G 0.084(7) 0.057(9) 0.059(6) -0.002(5) 0.042(6) -0.010(5)
C36G 0.044(6) 0.069(7) 0.086(7) 0.012(6) 0.040(5) -0.008(5)
C37G 0.047(7) 0.050(6) 0.068(7) 0.012(6) 0.034(6) -0.023(5)
C38G 0.032(7) 0.044(7) 0.088(8) -0.002(6) 0.015(6) -0.023(6)
C39G 0.055(7) 0.026(6) 0.069(8) -0.008(6) 0.018(6) -0.017(5)
C40G 0.057(8) 0.031(6) 0.054(7) -0.013(6) -0.007(6) -0.024(6)
C41G 0.087(9) 0.022(7) 0.068(9) -0.018(7) 0.004(7) -0.016(6)
C42G 0.075(8) 0.019(5) 0.071(8) 0.002(6) 0.002(7) -0.004(5)
C43G 0.066(7) 0.026(5) 0.065(7) -0.015(6) 0.024(6) 0.011(5)
C44G 0.057(7) 0.052(7) 0.060(8) -0.018(6) 0.041(6) -0.002(6)
C45G 0.033(6) 0.038(8) 0.095(8) 0.003(6) 0.040(6) 0.013(5)
C46G 0.045(5) 0.044(10) 0.065(6) 0.000(4) 0.024(4) -0.007(4)
C47G 0.030(6) 0.043(7) 0.083(8) 0.002(6) 0.009(5) -0.019(5)
C48G 0.026(5) 0.050(7) 0.089(8) 0.005(7) 0.004(6) -0.013(5)
C49G 0.043(6) 0.057(6) 0.061(7) 0.001(6) -0.020(5) -0.028(5)
C50G 0.044(5) 0.033(5) 0.059(6) -0.005(5) -0.008(5) -0.020(4)
C51G 0.067(7) 0.034(5) 0.065(7) -0.013(5) -0.006(6) -0.014(5)
C52G 0.094(8) 0.047(7) 0.045(6) -0.027(6) -0.001(6) -0.019(6)
C53G 0.093(8) 0.052(6) 0.047(6) -0.035(5) 0.021(6) -0.002(6)
C54G 0.100(10) 0.062(8) 0.036(7) -0.012(6) 0.046(8) -0.005(9)
C55G 0.121(8) 0.070(11) 0.031(4) -0.004(6) 0.008(5) -0.019(7)
C56G 0.101(10) 0.070(8) 0.034(6) 0.016(6) 0.010(7) -0.024(8)
C57G 0.084(9) 0.057(7) 0.048(6) 0.025(6) 0.026(7) -0.011(7)
C58G 0.069(8) 0.052(7) 0.058(7) 0.017(6) 0.026(6) -0.012(6)
C59G 0.072(7) 0.033(5) 0.064(7) 0.024(5) 0.011(6) -0.003(5)
C60G 0.064(8) 0.020(5) 0.066(8) 0.012(5) 0.010(7) -0.017(6)
C61G 0.074(7) 0.021(6) 0.070(8) 0.013(6) 0.008(7) 0.004(5)
C62G 0.050(6) 0.050(6) 0.085(7) 0.009(6) 0.010(6) 0.019(5)
C63G 0.049(6) 0.046(6) 0.092(8) -0.007(6) 0.015(6) 0.028(5)
C64G 0.036(5) 0.051(6) 0.108(8) 0.000(6) 0.003(6) 0.012(5)
C65G 0.029(6) 0.054(7) 0.105(10) 0.008(8) 0.027(7) 0.007(5)
C66G 0.024(3) 0.051(7) 0.106(6) -0.006(8) -0.010(4) 0.010(6)
C67G 0.033(5) 0.064(6) 0.103(8) 0.006(6) -0.020(5) 0.002(4)
C68G 0.051(5) 0.070(8) 0.085(6) 0.005(8) -0.042(5) -0.014(7)
C69G 0.057(6) 0.056(6) 0.069(7) -0.004(5) -0.033(5) -0.018(5)
C70G 0.088(9) 0.068(8) 0.042(7) -0.006(6) -0.031(7) -0.021(7)
C71G 0.103(8) 0.082(7) 0.031(5) 0.001(5) -0.020(6) -0.029(6)
C72G 0.085(7) 0.062(8) 0.056(6) 0.012(5) -0.043(6) -0.014(5)
C73G 0.078(8) 0.059(7) 0.049(7) 0.030(6) -0.039(6) 0.007(6)
C74G 0.093(8) 0.056(6) 0.035(5) 0.020(5) -0.012(5) 0.004(6)
C75G 0.082(8) 0.040(6) 0.061(7) 0.028(6) 0.000(6) -0.002(6)
C76G 0.066(7) 0.039(6) 0.080(8) 0.019(6) -0.007(6) 0.009(5)
C77G 0.072(7) 0.055(6) 0.098(8) 0.024(6) -0.036(6) 0.003(6)
C78G 0.042(6) 0.054(6) 0.091(9) 0.014(7) -0.022(6) 0.008(5)
C01S 0.046(4) 0.086(6) 0.059(5) 0.000 -0.006(4) 0.000
C02S 0.064(6) 0.100(6) 0.039(4) 0.000 -0.006(4) 0.000
C03S 0.065(5) 0.088(6) 0.043(4) 0.000 0.020(4) 0.000
C04S 0.052(4) 0.079(5) 0.055(4) 0.000 -0.003(4) 0.000
C05S 0.040(4) 0.088(5) 0.047(4) 0.000 0.003(4) 0.000
C06S 0.049(5) 0.079(5) 0.044(4) 0.000 0.007(3) 0.000
Cl03 0.050(11) 0.097(12) 0.038(11) 0.000 0.012(10) 0.000
Cl02 0.050(10) 0.096(12) 0.064(10) 0.002(9) -0.016(10) -0.011(9)
Cl01 0.057(10) 0.098(10) 0.045(8) 0.009(9) 0.013(9) -0.008(10)
C11S 0.053(8) 0.091(8) 0.047(7) 0.001(7) 0.003(7) -0.001(7)

loop_
_atom_type_symbol
_atom_type_description
_atom_type_scat_dispersion_real
_atom_type_scat_dispersion_imag
_atom_type_scat_source
C C 0.0033 0.0016 'International Tables Vol C Tables 4.2.6.8 and 6.1.1.4'
H H 0.0000 0.0000 'International Tables Vol C Tables 4.2.6.8 and 6.1.1.4'
N N 0.0061 0.0033 'International Tables Vol C Tables 4.2.6.8 and 6.1.1.4'
O O 0.0106 0.0060 'International Tables Vol C Tables 4.2.6.8 and 6.1.1.4'
Sc Sc 0.2519 0.3716 'International Tables Vol C Tables 4.2.6.8 and 6.1.1.4'
Ni Ni 0.3393 1.1124 'International Tables Vol C Tables 4.2.6.8 and 6.1.1.4'
Cl Cl 0.1484 0.1585 'International Tables Vol C Tables 4.2.6.8 and 6.1.1.4'

loop_
_geom_angle_atom_site_label_1
_geom_angle_atom_site_label_2
_geom_angle_atom_site_label_3
_geom_angle
_geom_angle_site_symmetry_1
_geom_angle_site_symmetry_3
Sc3 O1 Sc5 126.4(15) . 6
Sc3 O1 Sc5 126.4(15) . .
Sc5 O1 Sc5 105(3) 6 .
Sc5 O1 Sc1 118.5(16) 6 .
Sc5 O1 Sc1 118.5(16) . .
Sc3 O1 Sc2 137.3(2) . .
Sc5 O1 Sc2 96.3(15) 6 .
Sc1 O1 Sc2 134.63(16) . .
Sc3 O1 Sc2 137.3(2) . 6
Sc5 O1 Sc2 96.3(15) . 6
Sc1 O1 Sc2 134.63(16) . 6
Sc2 O1 Sc2 84.5(2) . 6
Sc3 O1 Sc4 129.2(11) . 6
Sc5 O1 Sc4 103.7(14) . 6
Sc1 O1 Sc4 133.7(7) . 6
Sc2 O1 Sc4 89.7(8) . 6
Sc3 O1 Sc4 129.2(11) . .
Sc5 O1 Sc4 103.7(14) 6 .
Sc1 O1 Sc4 133.7(7) . .
Sc2 O1 Sc4 89.7(8) 6 .
Sc4 O1 Sc4 92.5(15) 6 .
N03 Ni1 N02 89.95(8) . 6
N03 Ni1 N02 89.96(8) . .
N02 Ni1 N02 177.55(17) 6 .
N03 Ni1 N01 177.37(16) . .
N02 Ni1 N01 89.99(8) 6 .
N02 Ni1 N01 89.99(8) . .
N03 Ni1 C46G 94.3(2) . .
N02 Ni1 C46G 95.48(19) 6 .
N02 Ni1 C46G 82.09(19) . .
N01 Ni1 C46G 83.1(2) . .
C15P N01 C15P 104.5(4) . 6
C15P N01 Ni1 127.73(19) . .
C15P N01 Ni1 127.73(19) 6 .
C06P N02 C13P 104.8(3) . .
C06P N02 Ni1 127.7(2) . .
C13P N02 Ni1 127.5(2) . .
C04P N03 C04P 103.3(4) . 6
C04P N03 Ni1 128.35(19) . .
C04P N03 Ni1 128.35(19) 6 .
C03P C02P C01P 111.9(3) . .
C03P C03P C04P 106.03(19) 6 .
C03P C03P C02P 128.5(2) 6 .
C04P C03P C02P 125.4(3) . .
C05P C04P N03 124.5(3) . .
C05P C04P C03P 123.2(3) . .
N03 C04P C03P 112.3(3) . .
C06P C05P C04P 124.1(3) . .
N02 C06P C05P 125.4(3) . .
N02 C06P C07P 111.2(3) . .
C05P C06P C07P 123.5(3) . .
C12P C07P C06P 106.7(3) . .
C12P C07P C08P 129.4(3) . .
C06P C07P C08P 123.9(3) . .
C07P C08P C09P 112.3(4) . .
C12P C11P C10P 113.4(4) . .
C07P C12P C13P 106.6(3) . .
C07P C12P C11P 129.7(3) . .
C13P C12P C11P 123.6(3) . .
C14P C13P N02 125.3(3) . .
C14P C13P C12P 124.0(3) . .
N02 C13P C12P 110.7(3) . .
C15P C14P C13P 124.5(3) . .
C14P C15P N01 124.9(3) . .
C14P C15P C16P 124.1(3) . .
N01 C15P C16P 111.0(3) . .
C16P C16P C15P 106.78(19) 6 .
C16P C16P C17P 128.9(2) 6 .
C15P C16P C17P 124.2(3) . .
C16P C17P C18P 113.2(3) . .
Sc3 Sc1 O1 67.6(17) . .
Sc3 Sc1 Sc5 82.6(17) . 6
O1 Sc1 Sc5 30.3(8) . 6
Sc3 Sc1 Sc5 82.6(17) . .
O1 Sc1 Sc5 30.3(8) . .
Sc5 Sc1 Sc5 54.2(15) 6 .
Sc3 Sc1 Sc2 76.5(16) . .
O1 Sc1 Sc2 22.96(7) . .
Sc5 Sc1 Sc2 49.1(8) 6 .
Sc5 Sc1 Sc2 7.8(8) . .
Sc3 Sc1 Sc2 76.5(16) . 6
O1 Sc1 Sc2 22.96(7) . 6
Sc5 Sc1 Sc2 7.8(8) 6 6
Sc5 Sc1 Sc2 49.1(8) . 6
Sc2 Sc1 Sc2 43.25(10) . 6
Sc3 Sc1 Sc4 70.3(16) . 6
O1 Sc1 Sc4 24.4(4) . 6
Sc5 Sc1 Sc4 12.4(8) 6 6
Sc5 Sc1 Sc4 53.0(8) . 6
Sc2 Sc1 Sc4 46.5(5) . 6
Sc2 Sc1 Sc4 7.2(6) 6 6
Sc3 Sc1 Sc4 70.3(16) . .
O1 Sc1 Sc4 24.4(4) . .
Sc5 Sc1 Sc4 53.0(8) 6 .
Sc5 Sc1 Sc4 12.4(8) . .
Sc2 Sc1 Sc4 7.2(6) . .
Sc2 Sc1 Sc4 46.5(5) 6 .
Sc4 Sc1 Sc4 48.7(9) 6 .
Sc5 Sc2 O1 72(4) . .
Sc5 Sc2 Sc2 106(4) . 6
O1 Sc2 Sc2 47.76(11) . 6
Sc5 Sc2 Sc5 95(4) . 6
O1 Sc2 Sc5 40.5(8) . 6
Sc2 Sc2 Sc5 11.1(9) 6 6
Sc5 Sc2 Sc4 112(4) . 6
O1 Sc2 Sc4 47.4(5) . 6
Sc2 Sc2 Sc4 8.6(7) 6 6
Sc5 Sc2 Sc4 17.7(8) 6 6
Sc5 Sc2 Sc3 62(4) . .
O1 Sc2 Sc3 20.23(19) . .
Sc2 Sc2 Sc3 67.73(16) 6 .
Sc5 Sc2 Sc3 60.8(9) 6 .
Sc4 Sc2 Sc3 66.4(6) 6 .
Sc5 Sc2 Sc1 51(4) . .
Sc2 Sc2 Sc1 68.38(5) 6 .
Sc5 Sc2 Sc1 59.4(9) 6 .
Sc4 Sc2 Sc1 69.2(5) 6 .
Sc3 Sc2 Sc1 13.3(6) . .
Sc1 Sc3 O1 87(2) . .
Sc1 Sc3 Sc5 82.9(18) . 6
O1 Sc3 Sc5 27.5(8) . 6
Sc1 Sc3 Sc5 82.9(18) . .
O1 Sc3 Sc5 27.5(8) . .
Sc5 Sc3 Sc5 54.2(15) 6 .
Sc1 Sc3 Sc2 90.1(17) . .
O1 Sc3 Sc2 22.48(18) . .
Sc5 Sc3 Sc2 50.0(8) 6 .
Sc1 Sc3 Sc2 90.1(17) . 6
Sc5 Sc3 Sc2 50.0(8) . 6
Sc2 Sc3 Sc2 44.5(3) . 6
Sc1 Sc3 Sc4 97.0(18) . 6
O1 Sc3 Sc4 27.8(7) . 6
Sc5 Sc3 Sc4 14.2(8) 6 6
Sc5 Sc3 Sc4 55.0(9) . 6
Sc2 Sc3 Sc4 48.6(6) . 6
Sc2 Sc3 Sc4 7.8(7) 6 6
Sc1 Sc3 Sc4 97.0(18) . .
O1 Sc3 Sc4 27.8(7) . .
Sc5 Sc3 Sc4 55.0(9) 6 .
Sc2 Sc3 Sc4 48.6(6) 6 .
Sc4 Sc3 Sc4 51.5(11) 6 .
Sc5 Sc4 O1 61(3) . .
Sc5 Sc4 Sc2 79(4) . 6
O1 Sc4 Sc2 42.9(6) . 6
Sc5 Sc4 Sc4 87(4) . 6
O1 Sc4 Sc4 43.8(7) . 6
Sc5 Sc4 Sc5 70(4) . 6
Sc5 Sc4 Sc3 65(3) . .
Sc2 Sc4 Sc3 65.0(6) 6 .
Sc4 Sc4 Sc3 64.2(5) 6 .
Sc5 Sc4 Sc3 58.0(10) 6 .
Sc5 Sc4 Sc1 52(3) . .
Sc2 Sc4 Sc1 64.3(6) 6 .
Sc4 Sc4 Sc1 65.7(4) 6 .
Sc5 Sc4 Sc1 55.9(9) 6 .
Sc2 Sc5 O1 91(4) . .
Sc4 Sc5 O1 94(4) . .
Sc2 Sc5 Sc2 63(3) . 6
Sc4 Sc5 Sc2 83(4) . 6
O1 Sc5 Sc2 43.1(9) . 6
Sc2 Sc5 Sc5 74(4) . 6
Sc4 Sc5 Sc5 93(4) . 6
Sc2 Sc5 Sc4 59(4) . 6
Sc4 Sc5 Sc4 77(4) . 6
O1 Sc5 Sc4 41.1(9) . 6
Sc2 Sc5 Sc3 110(4) . .
Sc4 Sc5 Sc3 101(4) . .
Sc2 Sc5 Sc3 69.2(8) 6 .
Sc5 Sc5 Sc3 62.9(8) 6 .
Sc4 Sc5 Sc3 66.9(9) 6 .
Sc2 Sc5 Sc1 121(4) . .
Sc4 Sc5 Sc1 115(4) . .
Sc2 Sc5 Sc1 71.5(8) 6 .
Sc5 Sc5 Sc1 62.9(8) 6 .
Sc4 Sc5 Sc1 71.1(9) 6 .
C02G C01G C09G 119.0(12) . .
C02G C01G C06G 120.7(12) . .
C09G C01G C06G 108.1(7) . .
C01G C02G C12G 123.0(14) . .
C01G C02G C03G 119.3(16) . .
C12G C02G C03G 107.5(8) . .
C04G C03G C14G 120.4(16) . .
C04G C03G C02G 119.7(15) . .
C14G C03G C02G 108.4(8) . .
C03G C04G C05G 121.1(12) . .
C03G C04G C17G 119.9(12) . .
C05G C04G C17G 107.9(7) . .
C06G C05G C04G 118.8(10) . .
C06G C05G C19G 121.0(10) . .
C04G C05G C19G 108.7(7) . .
C05G C06G C07G 117.1(9) . .
C05G C06G C01G 120.3(9) . .
C07G C06G C01G 107.9(6) . .
C21G C07G C06G 122.0(10) . .
C21G C07G C08G 118.7(10) . .
C06G C07G C08G 108.8(6) . .
C24G C08G C07G 119.9(10) . .
C24G C08G C09G 121.1(10) . .
C07G C08G C09G 107.1(6) . .
C10G C09G C01G 123.1(12) . .
C10G C09G C08G 119.5(11) . .
C01G C09G C08G 108.1(7) . .
C09G C10G C26G 120.6(15) . .
C09G C10G C11G 114.5(13) . .
C26G C10G C11G 119.8(14) . .
C12G C11G C10G 120.6(15) . .
C12G C11G C29G 112.3(16) . .
C10G C11G C29G 114.5(15) . .
C11G C12G C02G 118.6(15) . .
C11G C12G C13G 124.7(15) . .
C02G C12G C13G 108.2(8) . .
C31G C13G C14G 124.3(18) . .
C31G C13G C12G 121.7(16) . .
C14G C13G C12G 107.4(8) . .
C15G C14G C03G 119.4(19) . .
C15G C14G C13G 120.1(16) . .
C03G C14G C13G 108.4(9) . .
C14G C15G C16G 122.4(17) . .
C14G C15G C33G 114.5(14) . .
C16G C15G C33G 117.3(13) . .
C17G C16G C15G 117.5(13) . .
C17G C16G C36G 116.4(15) . .
C15G C16G C36G 119.8(13) . .
C16G C17G C18G 122.7(11) . .
C16G C17G C04G 120.4(11) . .
C18G C17G C04G 108.0(7) . .
C38G C18G C17G 121.2(12) . .
C38G C18G C19G 119.4(13) . .
C17G C18G C19G 107.7(7) . .
C20G C19G C05G 120.4(11) . .
C20G C19G C18G 120.9(11) . .
C05G C19G C18G 107.7(7) . .
C19G C20G C21G 120.2(14) . .
C19G C20G C40G 120.8(12) . .
C21G C20G C40G 108.2(7) . .
C07G C21G C20G 119.2(13) . .
C07G C21G C22G 121.9(12) . .
C20G C21G C22G 108.1(7) . .
C41G C22G C21G 107.7(7) . .
C41G C22G C23G 114.6(13) . .
C21G C22G C23G 123.0(14) . .
C22G C23G C44G 119.4(12) . .
C22G C23G C24G 114.0(13) . .
C44G C23G C24G 119.9(10) . .
C08G C24G C25G 115.3(15) . .
C08G C24G C23G 122.1(12) . .
C25G C24G C23G 117.4(11) . .
C46G C25G C26G 109.3(7) . .
C46G C25G C24G 120.7(11) . .
C26G C25G C24G 124.7(11) . .
C27G C26G C25G 108.1(8) . .
C27G C26G C10G 123.7(11) . .
C25G C26G C10G 116.5(11) . .
C28G C27G C26G 118.3(10) . .
C28G C27G C47G 117.6(10) . .
C26G C27G C47G 108.3(7) . .
C27G C28G C50G 118.4(11) . .
C27G C28G C29G 124.1(13) . .
C50G C28G C29G 104.9(11) . .
C30G C29G C28G 112.4(14) . .
C30G C29G C11G 119.1(14) . .
C28G C29G C11G 119.1(15) . .
C29G C30G C51G 108.0(14) . .
C29G C30G C31G 125.7(15) . .
C51G C30G C31G 119.6(14) . .
C13G C31G C32G 117.8(17) . .
C13G C31G C30G 116.0(15) . .
C32G C31G C30G 116.4(16) . .
C31G C32G C33G 121.7(14) . .
C31G C32G C53G 124.0(14) . .
C33G C32G C53G 108.2(8) . .
C32G C33G C34G 107.9(8) . .
C32G C33G C15G 119.7(11) . .
C34G C33G C15G 121.5(11) . .
C54G C34G C33G 108.4(8) . .
C54G C34G C35G 119.9(12) . .
C33G C34G C35G 121.3(12) . .
C34G C35G C36G 116.3(11) . .
C34G C35G C57G 117.2(11) . .
C36G C35G C57G 107.8(7) . .
C37G C36G C16G 116.3(11) . .
C37G C36G C35G 107.9(7) . .
C16G C36G C35G 123.5(11) . .
C38G C37G C58G 121.9(12) . .
C38G C37G C36G 123.8(13) . .
C58G C37G C36G 108.6(7) . .
C18G C38G C37G 116.5(17) . .
C18G C38G C39G 122.4(16) . .
C37G C38G C39G 117.2(16) . .
C40G C39G C38G 116.0(13) . .
C40G C39G C60G 117.8(15) . .
C38G C39G C60G 118.1(16) . .
C20G C40G C41G 107.8(7) . .
C20G C40G C39G 120.2(13) . .
C41G C40G C39G 118.5(13) . .
C42G C41G C22G 126.8(16) . .
C42G C41G C40G 120.5(14) . .
C22G C41G C40G 108.2(8) . .
C41G C42G C61G 124.7(13) . .
C41G C42G C43G 117.5(14) . .
C61G C42G C43G 111.9(13) . .
C44G C43G C42G 120.6(11) . .
C44G C43G C63G 118.9(10) . .
C42G C43G C63G 105.4(12) . .
C43G C44G C45G 118.3(13) . .
C43G C44G C23G 116.8(11) . .
C45G C44G C23G 120.9(12) . .
C65G C45G C46G 117.1(13) . .
C65G C45G C44G 121.4(13) . .
C46G C45G C44G 117.7(12) . .
C25G C46G C45G 123.4(9) . .
C25G C46G C47G 107.6(7) . .
C45G C46G C47G 122.8(10) . .
C25G C46G Ni1 94.7(5) . .
C45G C46G Ni1 91.6(6) . .
C47G C46G Ni1 109.6(6) . .
C48G C47G C27G 123.5(11) . .
C48G C47G C46G 118.0(11) . .
C27G C47G C46G 106.7(7) . .
C47G C48G C49G 119.1(13) . .
C47G C48G C66G 116.4(13) . .
C49G C48G C66G 118.4(13) . .
C50G C49G C69G 118.2(13) . .
C50G C49G C48G 116.3(12) . .
C69G C49G C48G 118.8(13) . .
C49G C50G C28G 124.9(12) . .
C49G C50G C51G 120.2(11) . .
C28G C50G C51G 105.7(10) . .
C30G C51G C52G 124.2(14) . .
C30G C51G C50G 108.9(11) . .
C52G C51G C50G 118.4(13) . .
C70G C52G C51G 121.0(14) . .
C70G C52G C53G 116.3(13) . .
C51G C52G C53G 115.6(14) . .
C32G C53G C52G 120.1(11) . .
C32G C53G C54G 108.3(8) . .
C52G C53G C54G 123.3(11) . .
C34G C54G C55G 123.3(11) . .
C34G C54G C53G 107.1(8) . .
C55G C54G C53G 118.4(11) . .
C71G C55G C54G 117.6(12) . .
C71G C55G C56G 116.0(13) . .
C54G C55G C56G 119.4(13) . .
C74G C56G C55G 121.7(14) . .
C74G C56G C57G 116.8(15) . .
C55G C56G C57G 116.8(16) . .
C58G C57G C35G 107.5(7) . .
C58G C57G C56G 116.2(12) . .
C35G C57G C56G 123.0(12) . .
C59G C58G C37G 123.0(11) . .
C59G C58G C57G 123.2(11) . .
C37G C58G C57G 108.2(7) . .
C75G C59G C58G 115.8(13) . .
C75G C59G C60G 124.0(13) . .
C58G C59G C60G 115.3(13) . .
C59G C60G C61G 114.3(14) . .
C59G C60G C39G 124.3(14) . .
C61G C60G C39G 117.6(13) . .
C42G C61G C62G 104.6(12) . .
C42G C61G C60G 116.3(10) . .
C62G C61G C60G 120.9(11) . .
C76G C62G C61G 119.9(11) . .
C76G C62G C63G 119.8(11) . .
C61G C62G C63G 110.2(11) . .
C64G C63G C62G 118.9(12) . .
C64G C63G C43G 121.9(10) . .
C62G C63G C43G 107.8(11) . .
C63G C64G C78G 121.5(11) . .
C63G C64G C65G 119.1(11) . .
C78G C64G C65G 108.8(8) . .
C45G C65G C64G 119.8(11) . .
C45G C65G C66G 120.4(11) . .
C64G C65G C66G 107.1(8) . .
C67G C66G C65G 108.0(8) . .
C67G C66G C48G 121.0(11) . .
C65G C66G C48G 122.0(9) . .
C68G C67G C66G 120.1(10) . .
C68G C67G C78G 121.8(10) . .
C66G C67G C78G 107.8(8) . .
C67G C68G C69G 121.4(10) . .
C67G C68G C72G 117.9(11) . .
C69G C68G C72G 107.8(7) . .
C49G C69G C68G 120.2(10) . .
C49G C69G C70G 119.7(10) . .
C68G C69G C70G 108.5(7) . .
C52G C70G C69G 121.3(12) . .
C52G C70G C71G 123.3(12) . .
C69G C70G C71G 107.2(7) . .
C55G C71G C72G 121.9(10) . .
C55G C71G C70G 119.9(11) . .
C72G C71G C70G 107.8(7) . .
C73G C72G C71G 119.5(11) . .
C73G C72G C68G 121.0(11) . .
C71G C72G C68G 108.7(7) . .
C72G C73G C77G 119.4(12) . .
C72G C73G C74G 119.9(11) . .
C77G C73G C74G 109.4(8) . .
C56G C74G C73G 120.8(11) . .
C56G C74G C75G 121.7(11) . .
C73G C74G C75G 107.2(8) . .
C59G C75G C76G 118.4(11) . .
C59G C75G C74G 122.7(11) . .
C76G C75G C74G 107.8(7) . .
C62G C76G C75G 121.6(10) . .
C62G C76G C77G 121.1(10) . .
C75G C76G C77G 107.7(8) . .
C78G C77G C73G 121.5(11) . .
C78G C77G C76G 117.9(11) . .
C73G C77G C76G 107.9(7) . .
C77G C78G C64G 120.5(11) . .
C77G C78G C67G 118.3(11) . .
C64G C78G C67G 108.3(7) . .
C02S C01S C06S 119.3(7) . .
C01S C02S C03S 121.4(7) . .
C04S C03S C02S 118.4(7) . .
C03S C04S C05S 122.0(8) . .
C06S C05S C04S 118.1(8) . .
C05S C06S C01S 120.9(7) . .
Cl02 Cl02 C11S 86.8 6_565 6_565
Cl02 Cl02 C11S 64.8 6_565 .
Cl01 Cl01 C11S 95.3 6_565 6_565
Cl01 Cl01 C11S 73.3 6_565 .
C11S C11S Cl02 93.2 6_565 6_565
C11S C11S Cl01 84.7 6_565 6_565
Cl02 C11S Cl01 124.1 6_565 6_565
C11S C11S Cl03 79.2 6_565 .
Cl02 C11S Cl03 119.9 6_565 .
Cl01 C11S Cl03 114.5 6_565 .
C11S C11S Cl01 73.3 6_565 .
Cl02 C11S Cl01 123.4 6_565 .
Cl03 C11S Cl01 111.2 . .
C11S C11S Cl02 64.8 6_565 .
Cl01 C11S Cl02 117.7 6_565 .
Cl03 C11S Cl02 111.2 . .
Cl01 C11S Cl02 111.2 . .

loop_
_geom_bond_atom_site_label_1
_geom_bond_atom_site_label_2
_geom_bond_distance
_geom_bond_site_symmetry_2
O1 Sc3 1.73(2) .
O1 Sc5 1.81(3) 6
O1 Sc5 1.81(3) .
O1 Sc1 1.865(4) .
O1 Sc2 1.909(4) .
O1 Sc2 1.909(4) 6
O1 Sc4 2.06(3) 6
O1 Sc4 2.06(3) .
Ni1 N03 1.948(4) .
Ni1 N02 1.958(2) 6
Ni1 N02 1.958(2) .
Ni1 N01 1.961(4) .
Ni1 C46G 2.899(9) .
N01 C15P 1.383(4) .
N01 C15P 1.383(4) 6
N02 C06P 1.370(4) .
N02 C13P 1.382(4) .
N03 C04P 1.378(4) .
N03 C04P 1.378(4) 6
C01P C02P 1.528(5) .
C02P C03P 1.497(5) .
C03P C03P 1.369(7) 6
C03P C04P 1.435(5) .
C04P C05P 1.375(5) .
C05P C06P 1.371(5) .
C06P C07P 1.453(5) .
C07P C12P 1.347(5) .
C07P C08P 1.509(5) .
C08P C09P 1.534(6) .
C10P C11P 1.513(7) .
C11P C12P 1.503(5) .
C12P C13P 1.454(5) .
C13P C14P 1.366(5) .
C14P C15P 1.364(5) .
C15P C16P 1.442(5) .
C16P C16P 1.355(7) 6
C16P C17P 1.496(5) .
C17P C18P 1.526(6) .
Sc1 Sc3 0.80(4) .
Sc1 Sc5 3.16(4) 6
Sc1 Sc5 3.16(4) .
Sc1 Sc2 3.482(4) .
Sc1 Sc2 3.482(4) 6
Sc1 Sc4 3.61(3) 6
Sc1 Sc4 3.61(3) .
Sc2 Sc5 0.55(5) .
Sc2 Sc2 2.566(6) 6
Sc2 Sc5 2.77(4) 6
Sc2 Sc4 2.80(3) 6
Sc2 Sc3 3.39(2) .
Sc3 Sc5 3.16(4) 6
Sc3 Sc5 3.16(4) .
Sc3 Sc2 3.39(2) 6
Sc3 Sc4 3.43(3) 6
Sc3 Sc4 3.43(3) .
Sc4 Sc5 0.86(4) .
Sc4 Sc2 2.80(3) 6
Sc4 Sc4 2.98(6) 6
Sc4 Sc5 3.05(4) 6
Sc5 Sc2 2.77(4) 6
Sc5 Sc5 2.88(7) 6
Sc5 Sc4 3.05(4) 6
C01G C02G 1.367(19) .
C01G C09G 1.457(13) .
C01G C06G 1.459(12) .
C02G C12G 1.429(16) .
C02G C03G 1.435(16) .
C03G C04G 1.401(18) .
C03G C14G 1.422(17) .
C04G C05G 1.427(12) .
C04G C17G 1.444(11) .
C05G C06G 1.378(14) .
C05G C19G 1.433(13) .
C06G C07G 1.448(12) .
C07G C21G 1.368(17) .
C07G C08G 1.462(11) .
C08G C24G 1.430(15) .
C08G C09G 1.467(11) .
C09G C10G 1.423(18) .
C10G C26G 1.45(2) .
C10G C11G 1.52(2) .
C11G C12G 1.42(2) .
C11G C29G 1.54(2) .
C12G C13G 1.443(16) .
C13G C31G 1.34(2) .
C13G C14G 1.429(17) .
C14G C15G 1.39(2) .
C15G C16G 1.44(2) .
C15G C33G 1.488(19) .
C16G C17G 1.416(16) .
C16G C36G 1.454(16) .
C17G C18G 1.437(13) .
C18G C38G 1.35(2) .
C18G C19G 1.447(13) .
C19G C20G 1.360(19) .
C20G C21G 1.425(16) .
C20G C40G 1.426(15) .
C21G C22G 1.436(16) .
C22G C41G 1.424(17) .
C22G C23G 1.440(17) .
C23G C44G 1.462(16) .
C23G C24G 1.48(3) .
C24G C25G 1.460(17) .
C25G C46G 1.406(12) .
C25G C26G 1.424(13) .
C26G C27G 1.423(13) .
C27G C28G 1.393(16) .
C27G C47G 1.439(14) .
C28G C50G 1.455(16) .
C28G C29G 1.462(18) .
C29G C30G 1.36(2) .
C30G C51G 1.404(19) .
C30G C31G 1.461(19) .
C31G C32G 1.37(2) .
C32G C33G 1.429(14) .
C32G C53G 1.433(15) .
C33G C34G 1.442(15) .
C34G C54G 1.437(15) .
C34G C35G 1.452(15) .
C35G C36G 1.454(12) .
C35G C57G 1.469(12) .
C36G C37G 1.449(12) .
C37G C38G 1.44(2) .
C37G C58G 1.445(13) .
C38G C39G 1.47(2) .
C39G C40G 1.446(18) .
C39G C60G 1.48(2) .
C40G C41G 1.435(17) .
C41G C42G 1.28(2) .
C42G C61G 1.434(11) .
C42G C43G 1.440(11) .
C43G C44G 1.393(18) .
C43G C63G 1.444(11) .
C44G C45G 1.443(16) .
C45G C65G 1.378(17) .
C45G C46G 1.436(17) .
C46G C47G 1.467(12) .
C47G C48G 1.418(18) .
C48G C49G 1.44(2) .
C48G C66G 1.45(2) .
C49G C50G 1.395(17) .
C49G C69G 1.424(17) .
C50G C51G 1.491(17) .
C51G C52G 1.41(2) .
C52G C70G 1.35(2) .
C52G C53G 1.435(19) .
C53G C54G 1.446(14) .
C54G C55G 1.438(17) .
C55G C71G 1.417(15) .
C55G C56G 1.47(2) .
C56G C74G 1.36(2) .
C56G C57G 1.492(19) .
C57G C58G 1.453(13) .
C58G C59G 1.423(16) .
C59G C75G 1.372(17) .
C59G C60G 1.44(2) .
C60G C61G 1.442(16) .
C61G C62G 1.435(11) .
C62G C76G 1.344(15) .
C62G C63G 1.444(11) .
C63G C64G 1.364(16) .
C64G C78G 1.396(14) .
C64G C65G 1.429(14) .
C65G C66G 1.446(16) .
C66G C67G 1.410(13) .
C67G C68G 1.365(14) .
C67G C78G 1.442(13) .
C68G C69G 1.442(14) .
C68G C72G 1.447(12) .
C69G C70G 1.449(14) .
C70G C71G 1.468(13) .
C71G C72G 1.434(12) .
C72G C73G 1.386(15) .
C73G C77G 1.402(14) .
C73G C74G 1.430(14) .
C74G C75G 1.450(14) .
C75G C76G 1.426(15) .
C76G C77G 1.452(13) .
C77G C78G 1.382(15) .
C01S C02S 1.359(9) .
C01S C06S 1.391(9) .
C02S C03S 1.408(10) .
C03S C04S 1.350(9) .
C04S C05S 1.405(9) .
C05S C06S 1.382(9) .
Cl03 C11S 1.7760 6_565
Cl03 C11S 1.7761 .
Cl02 Cl02 0.8476 6_565
Cl02 C11S 1.6092 6_565
Cl02 C11S 1.7762 .
Cl01 Cl01 0.3537 6_565
Cl01 C11S 1.7084 6_565
Cl01 C11S 1.7762 .
C11S C11S 0.6671 6_565
C11S Cl02 1.6092 6_565
C11S Cl01 1.7085 6_565

loop_
_platon_squeeze_void_nr
_platon_squeeze_void_average_x
_platon_squeeze_void_average_y
_platon_squeeze_void_average_z
_platon_squeeze_void_volume
_platon_squeeze_void_count_electrons
_platon_squeeze_void_content
1 0.000 0.000 0.500 275 65 ' '
2 0.500 0.500 0.500 275 65 ' '
